data_4135611
loop_
_publ_author_name
'Zhao, Lixing'
'Hu, Chenyang'
'Cong, Xuefeng'
'Deng, Gongda'
'Liu, Liu Leo'
'Luo, Meiming'
'Zeng, Xiaoming'

_publ_section_title
;
 Cyclic (Alkyl)(amino)carbene Ligand-Promoted Nitro Deoxygenative
 Hydroboration with Chromium Catalysis: Scope, Mechanism, and
 Applications.
;
_journal_issue 3
_journal_name_full 'Journal of the American Chemical Society'
_journal_page_first 1618
_journal_page_last 1629
_journal_paper_doi 10.1021/jacs.0c12318
_journal_volume 143
_journal_year 2021
_chemical_formula_moiety 'C36 H56 Cl3 Cr N2 O'
_chemical_formula_sum 'C36 H56 Cl3 Cr N2 O'
_chemical_formula_weight 691.17
_space_group_crystal_system monoclinic
_space_group_IT_number 15
_space_group_name_Hall '-C 2yc'
_space_group_name_H-M_alt 'C 1 2/c 1'
_atom_sites_solution_hydrogens mixed
_atom_sites_solution_primary dual
_audit_creation_date 2020-06-24
_audit_creation_method
;
Olex2 1.2
(compiled 2018.05.29 svn.r3508 for OlexSys, GUI svn.r5506)
;
_cell_angle_alpha 90
_cell_angle_beta 94.665(4)
_cell_angle_gamma 90
_cell_formula_units_Z 8
_cell_length_a 29.890(4)
_cell_length_b 18.583(4)
_cell_length_c 18.248(3)
_cell_measurement_reflns_used 6206
_cell_measurement_temperature 296(2)
_cell_measurement_theta_max 23.36
_cell_measurement_theta_min 2.24
_cell_volume 10102(3)
_computing_cell_refinement 'SAINT v7.68A (Bruker, 2009)'
_computing_data_collection 'Bruker APEX2'
_computing_data_reduction 'SAINT v7.68A (Bruker, 2009)'
_computing_molecular_graphics 'Olex2 (Dolomanov et al., 2009)'
_computing_publication_material 'Olex2 (Dolomanov et al., 2009)'
_computing_structure_refinement 'ShelXL (Sheldrick, 2015)'
_computing_structure_solution 'ShelXT (Sheldrick, 2015)'
_diffrn_ambient_temperature 296.15
_diffrn_measured_fraction_theta_full 0.996
_diffrn_measured_fraction_theta_max 0.996
_diffrn_measurement_device_type 'Bruker APEX-II CCD'
_diffrn_measurement_method '\f and \w scans'
_diffrn_radiation_monochromator graphite
_diffrn_radiation_type MoK\a
_diffrn_radiation_wavelength 0.71073
_diffrn_reflns_av_R_equivalents 0.0354
_diffrn_reflns_av_unetI/netI 0.0414
_diffrn_reflns_Laue_measured_fraction_full 0.996
_diffrn_reflns_Laue_measured_fraction_max 0.996
_diffrn_reflns_limit_h_max 35
_diffrn_reflns_limit_h_min -35
_diffrn_reflns_limit_k_max 22
_diffrn_reflns_limit_k_min -10
_diffrn_reflns_limit_l_max 21
_diffrn_reflns_limit_l_min -21
_diffrn_reflns_number 25001
_diffrn_reflns_point_group_measured_fraction_full 0.996
_diffrn_reflns_point_group_measured_fraction_max 0.996
_diffrn_reflns_theta_full 25.098
_diffrn_reflns_theta_max 25.098
_diffrn_reflns_theta_min 2.192
_diffrn_standards_number 0
_exptl_absorpt_coefficient_mu 0.407
_exptl_absorpt_correction_T_max 0.7453
_exptl_absorpt_correction_T_min 0.6780
_exptl_absorpt_correction_type multi-scan
_exptl_absorpt_process_details
;
SADABS-2008/1 (Bruker,2008) was used for absorption correction.
wR2(int) was 0.0636 before and 0.0368 after correction.
The Ratio of minimum to maximum transmission is 0.9097.
The \l/2 correction factor is 0.0015.
;
_exptl_crystal_colour 'clear light colourless'
_exptl_crystal_colour_lustre clear
_exptl_crystal_colour_modifier light
_exptl_crystal_colour_primary colourless
_exptl_crystal_density_diffrn 0.909
_exptl_crystal_density_method 'not measured'
_exptl_crystal_description block
_exptl_crystal_F_000 2952
_exptl_crystal_size_max 0.356
_exptl_crystal_size_mid 0.276
_exptl_crystal_size_min 0.143
_refine_diff_density_max 0.364
_refine_diff_density_min -0.324
_refine_diff_density_rms 0.045
_refine_ls_extinction_method none
_refine_ls_goodness_of_fit_ref 1.043
_refine_ls_hydrogen_treatment constr
_refine_ls_matrix_type full
_refine_ls_number_parameters 389
_refine_ls_number_reflns 8941
_refine_ls_number_restraints 45
_refine_ls_restrained_S_all 1.180
_refine_ls_R_factor_all 0.0601
_refine_ls_R_factor_gt 0.0443
_refine_ls_shift/su_max 0.002
_refine_ls_shift/su_mean 0.000
_refine_ls_structure_factor_coef Fsqd
_refine_ls_weighting_details 'w=1/[\s^2^(Fo^2^)+(0.0792P)^2^+0.7213P] where P=(Fo^2^+2Fc^2^)/3'
_refine_ls_weighting_scheme calc
_refine_ls_wR_factor_gt 0.1281
_refine_ls_wR_factor_ref 0.1385
_reflns_Friedel_coverage 0.000
_reflns_number_gt 6637
_reflns_number_total 8941
_reflns_threshold_expression 'I > 2\s(I)'
_cod_data_source_file ja0c12318_si_002.cif
_cod_data_source_block xb0545_sq
_cod_database_code 4135611
_shelx_shelxl_version_number 2014/7
_shelx_space_group_comment
;
The symmetry employed for this shelxl refinement is uniquely defined
by the following loop, which should always be used as a source of
symmetry information in preference to the above space-group names.
They are only intended as comments.
;
_shelx_estimated_absorpt_t_max 0.944
_shelx_estimated_absorpt_t_min 0.869
_olex2_refinement_description
;
1. Fixed Uiso
 At 1.2 times of:
  All C(H) groups, All C(H,H) groups
 At 1.5 times of:
  All C(H,H,H) groups, All O(H,H) groups
2. Rigid bond restraints
 C18, C19
 with sigma for 1-2 distances of 0.001 and sigma for 1-3 distances of 0.001
 C2, N23
 with sigma for 1-2 distances of 0.001 and sigma for 1-3 distances of 0.001
3. Uiso/Uaniso restraints and constraints
C18 \\sim C19: within 2A with sigma of 0.001 and sigma for terminal atoms of
0.02
C2 \\sim N23: within 2A with sigma of 0.001 and sigma for terminal atoms of 0.02
N23 \\sim C51: within 2A with sigma of 0.001 and sigma for terminal atoms of
0.02
C18 \\sim C2: within 2A with sigma of 0.001 and sigma for terminal atoms of
0.001
C13 \\sim C18: within 2A with sigma of 0.01 and sigma for terminal atoms of 0.02
4.a Rotating group:
 O1(H1A,H1B)
4.b Ternary CH refined with riding coordinates:
 C3(H3), C10(H10), C30(H30), C33(H33)
4.c Secondary CH2 refined with riding coordinates:
 C24(H24A,H24B)
4.d Me refined with riding coordinates:
 C1(H1C,H1D,H1E), C0AA(H0AA,H0AB,H0AC), C11(H11A,H11B,H11C), C12(H12A,H12B,
 H12C), C15(H15A,H15B,H15C), C16(H16A,H16B,H16C), C17(H17A,H17B,H17C), C19(H19A,
 H19B,H19C), C21(H21A,H21B,H21C), C22(H22A,H22B,H22C), C31(H31A,H31B,H31C),
 C32(H32A,H32B,H32C), C34(H34A,H34B,H34C), C35(H35A,H35B,H35C)
4.e Aromatic/amide H refined with riding coordinates:
 C5(H5), C6(H6), C7(H7), C26(H26), C27(H27), C28(H28)
;
_olex2_submission_special_instructions 'No special instructions were received'

loop_
_space_group_symop_operation_xyz
'x, y, z'
'-x, y, -z+1/2'
'x+1/2, y+1/2, z'
'-x+1/2, y+1/2, -z+1/2'
'-x, -y, -z'
'x, -y, z-1/2'
'-x+1/2, -y+1/2, -z'
'x+1/2, -y+1/2, z-1/2'

loop_
_atom_site_label
_atom_site_type_symbol
_atom_site_fract_x
_atom_site_fract_y
_atom_site_fract_z
_atom_site_U_iso_or_equiv
_atom_site_adp_type
_atom_site_occupancy
_atom_site_site_symmetry_order
_atom_site_calc_flag
_atom_site_refinement_flags_posn
_atom_site_refinement_flags_adp
_atom_site_refinement_flags_occupancy
_atom_site_disorder_assembly
_atom_site_disorder_group
Cl1 Cl 0.23165(2) 0.23676(3) 0.13446(3) 0.05316(17) Uani 1 1 d . . . . .
Cl2 Cl 0.28695(2) 0.36440(3) 0.05202(3) 0.05609(18) Uani 1 1 d . . . . .
Cl3 Cl 0.19401(2) 0.46164(3) 0.03917(3) 0.05622(18) Uani 1 1 d . . . . .
Cr1 Cr 0.21388(2) 0.34794(2) 0.08206(2) 0.04108(13) Uani 1 1 d . . . . .
N1 N 0.14289(6) 0.33779(10) 0.10678(10) 0.0439(4) Uani 1 1 d . . . . .
C2 C 0.21639(8) 0.40120(13) 0.18055(12) 0.0463(4) Uani 1 1 d . U . . .
O1 O 0.19952(5) 0.29977(9) -0.01943(8) 0.0503(4) Uani 1 1 d . . . . .
H1A H 0.1714 0.3060 -0.0346 0.075 Uiso 1 1 d GR . . . .
H1B H 0.2020 0.2533 -0.0155 0.075 Uiso 1 1 d GR . . . .
C1 C 0.14803(11) 0.11366(16) 0.12804(19) 0.0809(9) Uani 1 1 d . . . . .
H1C H 0.1585 0.0922 0.1741 0.121 Uiso 1 1 calc R . . . .
H1D H 0.1274 0.0815 0.1016 0.121 Uiso 1 1 calc R . . . .
H1E H 0.1731 0.1226 0.0995 0.121 Uiso 1 1 calc R . . . .
C0AA C 0.08754(12) 0.1707(2) 0.1945(2) 0.1065(13) Uani 1 1 d . . . . .
H0AA H 0.1005 0.1472 0.2380 0.160 Uiso 1 1 calc R . . . .
H0AB H 0.0744 0.2156 0.2076 0.160 Uiso 1 1 calc R . . . .
H0AC H 0.0648 0.1405 0.1705 0.160 Uiso 1 1 calc R . . . .
C3 C 0.12423(9) 0.18490(15) 0.14219(15) 0.0648(7) Uani 1 1 d . . . . .
H3 H 0.1464 0.2170 0.1677 0.078 Uiso 1 1 calc R . . . .
C4 C 0.10665(9) 0.22205(15) 0.07179(15) 0.0606(7) Uani 1 1 d . . . . .
C5 C 0.08178(12) 0.17986(18) 0.0192(2) 0.0907(11) Uani 1 1 d . . . . .
H5 H 0.0777 0.1313 0.0290 0.109 Uiso 1 1 calc R . . . .
C6 C 0.06348(13) 0.2071(2) -0.0454(2) 0.1048(13) Uani 1 1 d . . . . .
H6 H 0.0471 0.1777 -0.0790 0.126 Uiso 1 1 calc R . . . .
C7 C 0.06944(11) 0.2791(2) -0.06073(18) 0.0848(10) Uani 1 1 d . . . . .
H7 H 0.0572 0.2974 -0.1054 0.102 Uiso 1 1 calc R . . . .
C8 C 0.09322(8) 0.32502(15) -0.01157(14) 0.0566(6) Uani 1 1 d . . . . .
C9 C 0.11303(7) 0.29490(13) 0.05437(13) 0.0481(6) Uani 1 1 d . . . . .
C10 C 0.09545(9) 0.40374(15) -0.03352(15) 0.0641(7) Uani 1 1 d . . . . .
H10 H 0.1119 0.4301 0.0067 0.077 Uiso 1 1 calc R . . . .
C11 C 0.04792(11) 0.4376(2) -0.0473(2) 0.0965(11) Uani 1 1 d . . . . .
H11A H 0.0507 0.4872 -0.0610 0.145 Uiso 1 1 calc R . . . .
H11B H 0.0312 0.4121 -0.0861 0.145 Uiso 1 1 calc R . . . .
H11C H 0.0326 0.4345 -0.0032 0.145 Uiso 1 1 calc R . . . .
C12 C 0.12027(11) 0.41345(19) -0.10310(16) 0.0888(10) Uani 1 1 d . . . . .
H12A H 0.1211 0.4636 -0.1155 0.133 Uiso 1 1 calc R . . . .
H12B H 0.1504 0.3955 -0.0945 0.133 Uiso 1 1 calc R . . . .
H12C H 0.1049 0.3873 -0.1429 0.133 Uiso 1 1 calc R . . . .
C13 C 0.13180(8) 0.37288(13) 0.16304(13) 0.0508(6) Uani 1 1 d . U . . .
C14 C 0.08382(9) 0.39393(17) 0.18124(16) 0.0673(8) Uani 1 1 d . . . . .
C15 C 0.04420(9) 0.35417(18) 0.14123(17) 0.0813(9) Uani 1 1 d . . . . .
H15A H 0.0466 0.3565 0.0891 0.122 Uiso 1 1 calc R . . . .
H15B H 0.0445 0.3048 0.1567 0.122 Uiso 1 1 calc R . . . .
H15C H 0.0166 0.3763 0.1528 0.122 Uiso 1 1 calc R . . . .
C16 C 0.07563(10) 0.3859(2) 0.26347(18) 0.1016(12) Uani 1 1 d . . . . .
H16A H 0.0993 0.4097 0.2930 0.152 Uiso 1 1 calc R . . . .
H16B H 0.0473 0.4074 0.2723 0.152 Uiso 1 1 calc R . . . .
H16C H 0.0752 0.3358 0.2762 0.152 Uiso 1 1 calc R . . . .
C17 C 0.07745(11) 0.47485(18) 0.1586(2) 0.0984(11) Uani 1 1 d . . . . .
H17A H 0.1015 0.5029 0.1821 0.148 Uiso 1 1 calc R . . . .
H17B H 0.0777 0.4792 0.1062 0.148 Uiso 1 1 calc R . . . .
H17C H 0.0493 0.4920 0.1736 0.148 Uiso 1 1 calc R . . . .
C18 C 0.17176(8) 0.39338(13) 0.21838(12) 0.0467(4) Uani 1 1 d . U . . .
C19 C 0.17841(9) 0.32637(14) 0.27061(13) 0.0582(6) Uani 1 1 d . U . . .
H19A H 0.1776 0.2832 0.2417 0.087 Uiso 1 1 calc R . . . .
H19B H 0.2069 0.3299 0.2988 0.087 Uiso 1 1 calc R . . . .
H19C H 0.1548 0.3250 0.3032 0.087 Uiso 1 1 calc R . . . .
C20 C 0.22110(9) 0.48555(14) 0.28116(13) 0.0555(6) Uani 1 1 d . . . . .
C21 C 0.22555(11) 0.56608(16) 0.27601(17) 0.0773(9) Uani 1 1 d . . . . .
H21A H 0.2564 0.5795 0.2870 0.116 Uiso 1 1 calc R . . . .
H21B H 0.2157 0.5815 0.2271 0.116 Uiso 1 1 calc R . . . .
H21C H 0.2074 0.5885 0.3106 0.116 Uiso 1 1 calc R . . . .
C22 C 0.24219(11) 0.46161(19) 0.35488(15) 0.0842(10) Uani 1 1 d . . . . .
H22A H 0.2727 0.4781 0.3609 0.126 Uiso 1 1 calc R . . . .
H22B H 0.2257 0.4814 0.3931 0.126 Uiso 1 1 calc R . . . .
H22C H 0.2416 0.4100 0.3576 0.126 Uiso 1 1 calc R . . . .
N23 N 0.24242(6) 0.44615(10) 0.21745(10) 0.0483(4) Uani 1 1 d . U . . .
C24 C 0.17291(9) 0.46339(15) 0.26403(15) 0.0644(7) Uani 1 1 d . . . . .
H24A H 0.1566 0.5011 0.2365 0.077 Uiso 1 1 calc R . . . .
H24B H 0.1587 0.4555 0.3093 0.077 Uiso 1 1 calc R . . . .
C25 C 0.32114(9) 0.40699(16) 0.24226(14) 0.0623(7) Uani 1 1 d . . . . .
C26 C 0.36681(10) 0.42279(19) 0.24150(19) 0.0811(9) Uani 1 1 d . . . . .
H26 H 0.3878 0.3908 0.2634 0.097 Uiso 1 1 calc R . . . .
C27 C 0.38144(11) 0.4832(2) 0.2098(2) 0.0958(11) Uani 1 1 d . . . . .
H27 H 0.4120 0.4934 0.2125 0.115 Uiso 1 1 calc R . . . .
C28 C 0.35185(11) 0.52892(19) 0.17420(18) 0.0769(9) Uani 1 1 d . . . . .
H28 H 0.3628 0.5689 0.1507 0.092 Uiso 1 1 calc R . . . .
C29 C 0.30528(9) 0.51812(15) 0.17158(14) 0.0595(7) Uani 1 1 d . . . . .
C30 C 0.27589(10) 0.57040(15) 0.12571(14) 0.0643(7) Uani 1 1 d . . . . .
H30 H 0.2444 0.5567 0.1289 0.077 Uiso 1 1 calc R . . . .
C31 C 0.28670(12) 0.56537(18) 0.04441(15) 0.0823(9) Uani 1 1 d . . . . .
H31A H 0.2681 0.5985 0.0154 0.123 Uiso 1 1 calc R . . . .
H31B H 0.3177 0.5772 0.0406 0.123 Uiso 1 1 calc R . . . .
H31C H 0.2810 0.5173 0.0268 0.123 Uiso 1 1 calc R . . . .
C32 C 0.28188(13) 0.64994(16) 0.15121(19) 0.0888(10) Uani 1 1 d . . . . .
H32A H 0.2625 0.6803 0.1202 0.133 Uiso 1 1 calc R . . . .
H32B H 0.2743 0.6543 0.2012 0.133 Uiso 1 1 calc R . . . .
H32C H 0.3125 0.6643 0.1480 0.133 Uiso 1 1 calc R . . . .
C33 C 0.30986(10) 0.33537(17) 0.27539(18) 0.0787(9) Uani 1 1 d . . . . .
H33 H 0.2771 0.3299 0.2705 0.094 Uiso 1 1 calc R . . . .
C34 C 0.32585(14) 0.3308(2) 0.3586(2) 0.1167(14) Uani 1 1 d . . . . .
H34A H 0.3180 0.2846 0.3774 0.175 Uiso 1 1 calc R . . . .
H34B H 0.3578 0.3370 0.3649 0.175 Uiso 1 1 calc R . . . .
H34C H 0.3115 0.3680 0.3848 0.175 Uiso 1 1 calc R . . . .
C35 C 0.33011(12) 0.27312(19) 0.2344(2) 0.0990(12) Uani 1 1 d . . . . .
H35A H 0.3225 0.2283 0.2565 0.149 Uiso 1 1 calc R . . . .
H35B H 0.3184 0.2737 0.1838 0.149 Uiso 1 1 calc R . . . .
H35C H 0.3622 0.2782 0.2372 0.149 Uiso 1 1 calc R . . . .
C51 C 0.29078(8) 0.45675(13) 0.20897(13) 0.0498(5) Uani 1 1 d . U . . .

loop_
_atom_site_aniso_label
_atom_site_aniso_U_11
_atom_site_aniso_U_22
_atom_site_aniso_U_33
_atom_site_aniso_U_23
_atom_site_aniso_U_13
_atom_site_aniso_U_12
Cl1 0.0575(4) 0.0511(4) 0.0515(4) -0.0006(3) 0.0083(3) 0.0051(3)
Cl2 0.0492(3) 0.0619(4) 0.0589(4) -0.0179(3) 0.0148(3) -0.0075(3)
Cl3 0.0591(4) 0.0511(4) 0.0581(4) 0.0064(3) 0.0021(3) -0.0038(3)
Cr1 0.0442(2) 0.0448(2) 0.0352(2) -0.00681(15) 0.00885(15) 0.00038(16)
N1 0.0484(11) 0.0447(11) 0.0390(10) 0.0022(8) 0.0060(8) 0.0016(9)
C2 0.0510(8) 0.0509(9) 0.0378(8) -0.0047(7) 0.0083(7) 0.0003(7)
O1 0.0484(9) 0.0553(10) 0.0466(9) -0.0134(7) 0.0012(7) 0.0068(8)
C1 0.085(2) 0.061(2) 0.096(2) 0.0098(16) -0.0017(17) -0.0102(16)
C0AA 0.101(3) 0.118(3) 0.104(3) 0.041(2) 0.029(2) 0.008(2)
C3 0.0679(17) 0.0575(17) 0.0685(18) 0.0126(13) 0.0033(14) -0.0092(14)
C4 0.0552(15) 0.0647(18) 0.0610(16) 0.0034(13) -0.0022(13) -0.0090(13)
C5 0.099(2) 0.065(2) 0.102(3) 0.0037(18) -0.027(2) -0.0236(18)
C6 0.120(3) 0.087(3) 0.098(3) -0.003(2) -0.050(2) -0.027(2)
C7 0.082(2) 0.097(3) 0.070(2) 0.0059(18) -0.0251(17) -0.0151(18)
C8 0.0458(14) 0.0703(18) 0.0532(15) 0.0052(13) 0.0010(11) -0.0054(13)
C9 0.0418(13) 0.0541(15) 0.0481(14) -0.0003(11) 0.0021(10) -0.0042(11)
C10 0.0538(15) 0.0741(19) 0.0625(17) 0.0177(14) -0.0068(13) -0.0052(13)
C11 0.072(2) 0.099(3) 0.114(3) 0.028(2) -0.0140(19) 0.0123(18)
C12 0.080(2) 0.117(3) 0.068(2) 0.0357(19) -0.0008(16) -0.0146(19)
C13 0.0513(14) 0.0528(15) 0.0501(14) 0.0054(11) 0.0157(11) 0.0027(11)
C14 0.0485(15) 0.085(2) 0.0711(18) -0.0023(15) 0.0220(13) 0.0025(14)
C15 0.0451(15) 0.113(3) 0.088(2) -0.0024(19) 0.0181(15) 0.0007(16)
C16 0.069(2) 0.158(4) 0.083(2) -0.021(2) 0.0383(17) -0.011(2)
C17 0.068(2) 0.082(2) 0.146(3) -0.007(2) 0.011(2) 0.0259(17)
C18 0.0507(10) 0.0528(10) 0.0379(9) -0.0051(7) 0.0115(8) 0.0007(8)
C19 0.0703(16) 0.0621(15) 0.0438(14) 0.0036(10) 0.0146(12) -0.0040(13)
C20 0.0639(16) 0.0611(17) 0.0431(14) -0.0176(11) 0.0132(11) -0.0021(13)
C21 0.089(2) 0.068(2) 0.078(2) -0.0301(15) 0.0241(16) -0.0081(16)
C22 0.097(2) 0.111(3) 0.0451(16) -0.0204(16) 0.0112(15) -0.0003(19)
N23 0.0519(8) 0.0541(9) 0.0395(7) -0.0075(6) 0.0071(6) -0.0007(7)
C24 0.0722(18) 0.0634(18) 0.0609(16) -0.0163(13) 0.0255(14) 0.0024(14)
C25 0.0547(16) 0.075(2) 0.0558(16) -0.0151(14) -0.0019(12) -0.0005(14)
C26 0.0545(18) 0.092(3) 0.095(2) -0.0129(19) -0.0045(16) -0.0009(17)
C27 0.0553(19) 0.123(3) 0.110(3) -0.026(2) 0.0114(19) -0.019(2)
C28 0.0654(19) 0.088(2) 0.079(2) -0.0153(17) 0.0168(16) -0.0273(17)
C29 0.0642(17) 0.0667(18) 0.0488(15) -0.0191(13) 0.0114(12) -0.0126(14)
C30 0.0767(18) 0.0624(18) 0.0540(16) -0.0047(13) 0.0075(13) -0.0207(14)
C31 0.106(2) 0.086(2) 0.0561(17) 0.0010(15) 0.0145(16) -0.0307(18)
C32 0.118(3) 0.065(2) 0.085(2) -0.0103(16) 0.015(2) -0.0209(18)
C33 0.0640(18) 0.081(2) 0.088(2) 0.0124(17) -0.0119(16) 0.0045(16)
C34 0.116(3) 0.140(4) 0.090(3) 0.034(2) -0.012(2) 0.024(3)
C35 0.082(2) 0.075(2) 0.133(3) -0.010(2) -0.031(2) 0.0129(18)
C51 0.0521(10) 0.0568(10) 0.0409(9) -0.0109(8) 0.0062(8) -0.0042(9)

loop_
_atom_type_symbol
_atom_type_description
_atom_type_scat_dispersion_real
_atom_type_scat_dispersion_imag
_atom_type_scat_source
C C 0.0033 0.0016 'International Tables Vol C Tables 4.2.6.8 and 6.1.1.4'
H H 0.0000 0.0000 'International Tables Vol C Tables 4.2.6.8 and 6.1.1.4'
Cl Cl 0.1484 0.1585 'International Tables Vol C Tables 4.2.6.8 and 6.1.1.4'
Cr Cr 0.3209 0.6236 'International Tables Vol C Tables 4.2.6.8 and 6.1.1.4'
N N 0.0061 0.0033 'International Tables Vol C Tables 4.2.6.8 and 6.1.1.4'
O O 0.0106 0.0060 'International Tables Vol C Tables 4.2.6.8 and 6.1.1.4'

loop_
_geom_angle_atom_site_label_1
_geom_angle_atom_site_label_2
_geom_angle_atom_site_label_3
_geom_angle
_geom_angle_site_symmetry_1
_geom_angle_site_symmetry_3
_geom_angle_publ_flag
Cl2 Cr1 Cl1 91.52(3) . . ?
Cl3 Cr1 Cl1 175.18(3) . . ?
Cl3 Cr1 Cl2 91.17(3) . . ?
N1 Cr1 Cl1 91.79(5) . . ?
N1 Cr1 Cl2 176.64(5) . . ?
N1 Cr1 Cl3 85.57(5) . . ?
C2 Cr1 Cl1 94.46(7) . . ?
C2 Cr1 Cl2 100.14(7) . . ?
C2 Cr1 Cl3 81.12(7) . . ?
C2 Cr1 N1 80.19(8) . . ?
C2 Cr1 O1 169.81(8) . . ?
O1 Cr1 Cl1 90.43(5) . . ?
O1 Cr1 Cl2 88.64(5) . . ?
O1 Cr1 Cl3 93.63(5) . . ?
O1 Cr1 N1 90.75(6) . . ?
C9 N1 Cr1 116.75(13) . . ?
C13 N1 Cr1 115.74(16) . . ?
C13 N1 C9 127.4(2) . . ?
C18 C2 Cr1 111.85(15) . . ?
N23 C2 Cr1 138.33(17) . . ?
N23 C2 C18 109.28(18) . . ?
Cr1 O1 H1A 110.6 . . ?
Cr1 O1 H1B 110.2 . . ?
H1A O1 H1B 103.4 . . ?
H1C C1 H1D 109.5 . . ?
H1C C1 H1E 109.5 . . ?
H1D C1 H1E 109.5 . . ?
C3 C1 H1C 109.5 . . ?
C3 C1 H1D 109.5 . . ?
C3 C1 H1E 109.5 . . ?
H0AA C0AA H0AB 109.5 . . ?
H0AA C0AA H0AC 109.5 . . ?
H0AB C0AA H0AC 109.5 . . ?
C3 C0AA H0AA 109.5 . . ?
C3 C0AA H0AB 109.5 . . ?
C3 C0AA H0AC 109.5 . . ?
C1 C3 H3 107.4 . . ?
C0AA C3 C1 108.7(2) . . ?
C0AA C3 H3 107.4 . . ?
C4 C3 C1 112.6(2) . . ?
C4 C3 C0AA 112.9(2) . . ?
C4 C3 H3 107.4 . . ?
C5 C4 C3 117.0(3) . . ?
C5 C4 C9 117.2(3) . . ?
C9 C4 C3 125.9(2) . . ?
C4 C5 H5 118.7 . . ?
C6 C5 C4 122.6(3) . . ?
C6 C5 H5 118.7 . . ?
C5 C6 H6 120.4 . . ?
C5 C6 C7 119.2(3) . . ?
C7 C6 H6 120.4 . . ?
C6 C7 H7 119.0 . . ?
C6 C7 C8 122.1(3) . . ?
C8 C7 H7 119.0 . . ?
C7 C8 C9 117.6(3) . . ?
C7 C8 C10 116.9(2) . . ?
C9 C8 C10 125.6(2) . . ?
C4 C9 N1 117.1(2) . . ?
C4 C9 C8 121.2(2) . . ?
C8 C9 N1 121.6(2) . . ?
C8 C10 H10 108.3 . . ?
C8 C10 C11 111.9(2) . . ?
C8 C10 C12 111.5(3) . . ?
C11 C10 H10 108.3 . . ?
C12 C10 H10 108.3 . . ?
C12 C10 C11 108.4(2) . . ?
C10 C11 H11A 109.5 . . ?
C10 C11 H11B 109.5 . . ?
C10 C11 H11C 109.5 . . ?
H11A C11 H11B 109.5 . . ?
H11A C11 H11C 109.5 . . ?
H11B C11 H11C 109.5 . . ?
C10 C12 H12A 109.5 . . ?
C10 C12 H12B 109.5 . . ?
C10 C12 H12C 109.5 . . ?
H12A C12 H12B 109.5 . . ?
H12A C12 H12C 109.5 . . ?
H12B C12 H12C 109.5 . . ?
N1 C13 C14 127.2(2) . . ?
N1 C13 C18 114.3(2) . . ?
C18 C13 C14 118.5(2) . . ?
C13 C14 C17 106.3(2) . . ?
C15 C14 C13 118.0(2) . . ?
C15 C14 C16 103.8(2) . . ?
C15 C14 C17 105.4(3) . . ?
C16 C14 C13 114.0(2) . . ?
C16 C14 C17 108.8(3) . . ?
C14 C15 H15A 109.5 . . ?
C14 C15 H15B 109.5 . . ?
C14 C15 H15C 109.5 . . ?
H15A C15 H15B 109.5 . . ?
H15A C15 H15C 109.5 . . ?
H15B C15 H15C 109.5 . . ?
C14 C16 H16A 109.5 . . ?
C14 C16 H16B 109.5 . . ?
C14 C16 H16C 109.5 . . ?
H16A C16 H16B 109.5 . . ?
H16A C16 H16C 109.5 . . ?
H16B C16 H16C 109.5 . . ?
C14 C17 H17A 109.5 . . ?
C14 C17 H17B 109.5 . . ?
C14 C17 H17C 109.5 . . ?
H17A C17 H17B 109.5 . . ?
H17A C17 H17C 109.5 . . ?
H17B C17 H17C 109.5 . . ?
C2 C18 C19 105.79(18) . . ?
C13 C18 C2 112.15(17) . . ?
C13 C18 C19 104.69(19) . . ?
C24 C18 C2 100.27(18) . . ?
C24 C18 C13 122.8(2) . . ?
C24 C18 C19 110.15(19) . . ?
C18 C19 H19A 109.5 . . ?
C18 C19 H19B 109.5 . . ?
C18 C19 H19C 109.5 . . ?
H19A C19 H19B 109.5 . . ?
H19A C19 H19C 109.5 . . ?
H19B C19 H19C 109.5 . . ?
C21 C20 N23 112.2(2) . . ?
C22 C20 C21 108.5(2) . . ?
C22 C20 N23 111.2(2) . . ?
C24 C20 C21 110.3(2) . . ?
C24 C20 C22 115.4(2) . . ?
C24 C20 N23 99.16(18) . . ?
C20 C21 H21A 109.5 . . ?
C20 C21 H21B 109.5 . . ?
C20 C21 H21C 109.5 . . ?
H21A C21 H21B 109.5 . . ?
H21A C21 H21C 109.5 . . ?
H21B C21 H21C 109.5 . . ?
C20 C22 H22A 109.5 . . ?
C20 C22 H22B 109.5 . . ?
C20 C22 H22C 109.5 . . ?
H22A C22 H22B 109.5 . . ?
H22A C22 H22C 109.5 . . ?
H22B C22 H22C 109.5 . . ?
C2 N23 C20 115.36(19) . . ?
C2 N23 C51 125.68(19) . . ?
C51 N23 C20 118.62(18) . . ?
C18 C24 H24A 109.9 . . ?
C18 C24 H24B 109.9 . . ?
C20 C24 C18 108.7(2) . . ?
C20 C24 H24A 109.9 . . ?
C20 C24 H24B 109.9 . . ?
H24A C24 H24B 108.3 . . ?
C26 C25 C33 116.0(3) . . ?
C26 C25 C51 117.1(3) . . ?
C51 C25 C33 126.7(2) . . ?
C25 C26 H26 119.0 . . ?
C27 C26 C25 121.9(3) . . ?
C27 C26 H26 119.0 . . ?
C26 C27 H27 119.8 . . ?
C26 C27 C28 120.4(3) . . ?
C28 C27 H27 119.8 . . ?
C27 C28 H28 118.9 . . ?
C27 C28 C29 122.3(3) . . ?
C29 C28 H28 118.9 . . ?
C28 C29 C30 117.1(3) . . ?
C28 C29 C51 116.1(3) . . ?
C51 C29 C30 126.6(2) . . ?
C29 C30 H30 108.5 . . ?
C29 C30 C31 109.5(2) . . ?
C29 C30 C32 113.4(2) . . ?
C31 C30 H30 108.5 . . ?
C31 C30 C32 108.5(2) . . ?
C32 C30 H30 108.5 . . ?
C30 C31 H31A 109.5 . . ?
C30 C31 H31B 109.5 . . ?
C30 C31 H31C 109.5 . . ?
H31A C31 H31B 109.5 . . ?
H31A C31 H31C 109.5 . . ?
H31B C31 H31C 109.5 . . ?
C30 C32 H32A 109.5 . . ?
C30 C32 H32B 109.5 . . ?
C30 C32 H32C 109.5 . . ?
H32A C32 H32B 109.5 . . ?
H32A C32 H32C 109.5 . . ?
H32B C32 H32C 109.5 . . ?
C25 C33 H33 108.0 . . ?
C25 C33 C34 112.2(3) . . ?
C25 C33 C35 111.1(3) . . ?
C34 C33 H33 108.0 . . ?
C35 C33 H33 108.0 . . ?
C35 C33 C34 109.5(3) . . ?
C33 C34 H34A 109.5 . . ?
C33 C34 H34B 109.5 . . ?
C33 C34 H34C 109.5 . . ?
H34A C34 H34B 109.5 . . ?
H34A C34 H34C 109.5 . . ?
H34B C34 H34C 109.5 . . ?
C33 C35 H35A 109.5 . . ?
C33 C35 H35B 109.5 . . ?
C33 C35 H35C 109.5 . . ?
H35A C35 H35B 109.5 . . ?
H35A C35 H35C 109.5 . . ?
H35B C35 H35C 109.5 . . ?
C25 C51 N23 118.1(2) . . ?
C25 C51 C29 121.9(2) . . ?
C29 C51 N23 119.9(2) . . ?

loop_
_geom_bond_atom_site_label_1
_geom_bond_atom_site_label_2
_geom_bond_distance
_geom_bond_site_symmetry_2
_geom_bond_publ_flag
Cl1 Cr1 2.3201(8) . ?
Cl2 Cr1 2.3148(7) . ?
Cl3 Cr1 2.3139(8) . ?
Cr1 N1 2.2130(19) . ?
Cr1 C2 2.048(2) . ?
Cr1 O1 2.0703(15) . ?
N1 C9 1.486(3) . ?
N1 C13 1.282(3) . ?
C2 C18 1.558(3) . ?
C2 N23 1.293(3) . ?
O1 H1A 0.8700 . ?
O1 H1B 0.8686 . ?
C1 H1C 0.9600 . ?
C1 H1D 0.9600 . ?
C1 H1E 0.9600 . ?
C1 C3 1.535(4) . ?
C0AA H0AA 0.9600 . ?
C0AA H0AB 0.9600 . ?
C0AA H0AC 0.9600 . ?
C0AA C3 1.534(4) . ?
C3 H3 0.9800 . ?
C3 C4 1.514(4) . ?
C4 C5 1.405(4) . ?
C4 C9 1.407(3) . ?
C5 H5 0.9300 . ?
C5 C6 1.356(4) . ?
C6 H6 0.9300 . ?
C6 C7 1.380(5) . ?
C7 H7 0.9300 . ?
C7 C8 1.391(4) . ?
C8 C9 1.413(3) . ?
C8 C10 1.520(4) . ?
C10 H10 0.9800 . ?
C10 C11 1.555(4) . ?
C10 C12 1.532(4) . ?
C11 H11A 0.9600 . ?
C11 H11B 0.9600 . ?
C11 H11C 0.9600 . ?
C12 H12A 0.9600 . ?
C12 H12B 0.9600 . ?
C12 H12C 0.9600 . ?
C13 C14 1.549(3) . ?
C13 C18 1.548(3) . ?
C14 C15 1.530(4) . ?
C14 C16 1.547(4) . ?
C14 C17 1.567(4) . ?
C15 H15A 0.9600 . ?
C15 H15B 0.9600 . ?
C15 H15C 0.9600 . ?
C16 H16A 0.9600 . ?
C16 H16B 0.9600 . ?
C16 H16C 0.9600 . ?
C17 H17A 0.9600 . ?
C17 H17B 0.9600 . ?
C17 H17C 0.9600 . ?
C18 C19 1.571(3) . ?
C18 C24 1.544(3) . ?
C19 H19A 0.9600 . ?
C19 H19B 0.9600 . ?
C19 H19C 0.9600 . ?
C20 C21 1.506(4) . ?
C20 C22 1.506(4) . ?
C20 N23 1.554(3) . ?
C20 C24 1.506(4) . ?
C21 H21A 0.9600 . ?
C21 H21B 0.9600 . ?
C21 H21C 0.9600 . ?
C22 H22A 0.9600 . ?
C22 H22B 0.9600 . ?
C22 H22C 0.9600 . ?
N23 C51 1.480(3) . ?
C24 H24A 0.9700 . ?
C24 H24B 0.9700 . ?
C25 C26 1.398(4) . ?
C25 C33 1.511(4) . ?
C25 C51 1.399(4) . ?
C26 H26 0.9300 . ?
C26 C27 1.351(5) . ?
C27 H27 0.9300 . ?
C27 C28 1.354(5) . ?
C28 H28 0.9300 . ?
C28 C29 1.404(4) . ?
C29 C30 1.515(4) . ?
C29 C51 1.415(4) . ?
C30 H30 0.9800 . ?
C30 C31 1.547(4) . ?
C30 C32 1.556(4) . ?
C31 H31A 0.9600 . ?
C31 H31B 0.9600 . ?
C31 H31C 0.9600 . ?
C32 H32A 0.9600 . ?
C32 H32B 0.9600 . ?
C32 H32C 0.9600 . ?
C33 H33 0.9800 . ?
C33 C34 1.557(5) . ?
C33 C35 1.529(5) . ?
C34 H34A 0.9600 . ?
C34 H34B 0.9600 . ?
C34 H34C 0.9600 . ?
C35 H35A 0.9600 . ?
C35 H35B 0.9600 . ?
C35 H35C 0.9600 . ?

loop_
_geom_torsion_atom_site_label_1
_geom_torsion_atom_site_label_2
_geom_torsion_atom_site_label_3
_geom_torsion_atom_site_label_4
_geom_torsion
_geom_torsion_site_symmetry_1
_geom_torsion_site_symmetry_2
_geom_torsion_site_symmetry_3
_geom_torsion_site_symmetry_4
_geom_torsion_publ_flag
Cr1 N1 C9 C4 95.2(2) . . . . ?
Cr1 N1 C9 C8 -82.4(2) . . . . ?
Cr1 N1 C13 C14 161.3(2) . . . . ?
Cr1 N1 C13 C18 -20.6(3) . . . . ?
Cr1 C2 C18 C13 -20.9(2) . . . . ?
Cr1 C2 C18 C19 92.69(18) . . . . ?
Cr1 C2 C18 C24 -152.79(16) . . . . ?
Cr1 C2 N23 C20 163.7(2) . . . . ?
Cr1 C2 N23 C51 -23.1(4) . . . . ?
N1 C13 C14 C15 17.3(4) . . . . ?
N1 C13 C14 C16 139.5(3) . . . . ?
N1 C13 C14 C17 -100.6(3) . . . . ?
N1 C13 C18 C2 27.5(3) . . . . ?
N1 C13 C18 C19 -86.8(2) . . . . ?
N1 C13 C18 C24 146.9(2) . . . . ?
C2 C18 C24 C20 -27.1(3) . . . . ?
C2 N23 C51 C25 -79.2(3) . . . . ?
C2 N23 C51 C29 104.3(3) . . . . ?
C1 C3 C4 C5 48.6(4) . . . . ?
C1 C3 C4 C9 -131.3(3) . . . . ?
C0AA C3 C4 C5 -75.0(4) . . . . ?
C0AA C3 C4 C9 105.1(3) . . . . ?
C3 C4 C5 C6 178.6(3) . . . . ?
C3 C4 C9 N1 5.5(4) . . . . ?
C3 C4 C9 C8 -176.8(2) . . . . ?
C4 C5 C6 C7 0.2(6) . . . . ?
C5 C4 C9 N1 -174.4(3) . . . . ?
C5 C4 C9 C8 3.3(4) . . . . ?
C5 C6 C7 C8 -0.8(6) . . . . ?
C6 C7 C8 C9 2.6(5) . . . . ?
C6 C7 C8 C10 -177.2(3) . . . . ?
C7 C8 C9 N1 173.7(2) . . . . ?
C7 C8 C9 C4 -3.8(4) . . . . ?
C7 C8 C10 C11 58.2(4) . . . . ?
C7 C8 C10 C12 -63.4(3) . . . . ?
C9 N1 C13 C14 -14.9(4) . . . . ?
C9 N1 C13 C18 163.3(2) . . . . ?
C9 C4 C5 C6 -1.4(5) . . . . ?
C9 C8 C10 C11 -121.5(3) . . . . ?
C9 C8 C10 C12 116.8(3) . . . . ?
C10 C8 C9 N1 -6.6(4) . . . . ?
C10 C8 C9 C4 175.9(2) . . . . ?
C13 N1 C9 C4 -88.6(3) . . . . ?
C13 N1 C9 C8 93.8(3) . . . . ?
C13 C18 C24 C20 -152.0(2) . . . . ?
C14 C13 C18 C2 -154.2(2) . . . . ?
C14 C13 C18 C19 91.5(2) . . . . ?
C14 C13 C18 C24 -34.8(3) . . . . ?
C18 C2 N23 C20 -6.8(3) . . . . ?
C18 C2 N23 C51 166.4(2) . . . . ?
C18 C13 C14 C15 -160.7(2) . . . . ?
C18 C13 C14 C16 -38.5(3) . . . . ?
C18 C13 C14 C17 81.3(3) . . . . ?
C19 C18 C24 C20 84.1(2) . . . . ?
C20 N23 C51 C25 93.8(3) . . . . ?
C20 N23 C51 C29 -82.7(3) . . . . ?
C21 C20 N23 C2 -126.7(2) . . . . ?
C21 C20 N23 C51 59.5(3) . . . . ?
C21 C20 C24 C18 141.0(2) . . . . ?
C22 C20 N23 C2 111.6(3) . . . . ?
C22 C20 N23 C51 -62.2(3) . . . . ?
C22 C20 C24 C18 -95.7(3) . . . . ?
N23 C2 C18 C13 152.3(2) . . . . ?
N23 C2 C18 C19 -94.1(2) . . . . ?
N23 C2 C18 C24 20.4(2) . . . . ?
N23 C20 C24 C18 23.1(3) . . . . ?
C24 C20 N23 C2 -10.3(3) . . . . ?
C24 C20 N23 C51 176.0(2) . . . . ?
C25 C26 C27 C28 -3.4(5) . . . . ?
C26 C25 C33 C34 63.8(4) . . . . ?
C26 C25 C33 C35 -59.1(3) . . . . ?
C26 C25 C51 N23 -172.2(2) . . . . ?
C26 C25 C51 C29 4.2(4) . . . . ?
C26 C27 C28 C29 3.3(5) . . . . ?
C27 C28 C29 C30 -176.0(3) . . . . ?
C27 C28 C29 C51 0.5(4) . . . . ?
C28 C29 C30 C31 61.9(3) . . . . ?
C28 C29 C30 C32 -59.4(3) . . . . ?
C28 C29 C51 N23 172.0(2) . . . . ?
C28 C29 C51 C25 -4.3(3) . . . . ?
C30 C29 C51 N23 -11.8(3) . . . . ?
C30 C29 C51 C25 171.9(2) . . . . ?
C33 C25 C26 C27 176.3(3) . . . . ?
C33 C25 C51 N23 11.6(4) . . . . ?
C33 C25 C51 C29 -172.0(3) . . . . ?
C51 C25 C26 C27 -0.3(5) . . . . ?
C51 C25 C33 C34 -120.0(3) . . . . ?
C51 C25 C33 C35 117.1(3) . . . . ?
C51 C29 C30 C31 -114.2(3) . . . . ?
C51 C29 C30 C32 124.5(3) . . . . ?
